data_4003154
loop_
_publ_author_name
'Srivastava, Anant Kumar'
'Divya, Pillutla'
'Praveenkumar, B.'
'Boomishankar, Ramamoorthy'

_publ_section_title
;
 Potentially Ferroelectric {CuIIL2}n Based Two-Dimensional Framework
 Exhibiting High Polarization and Guest-Assisted Dielectric Anomaly
;
_journal_issue 15
_journal_name_full 'Chemistry of Materials'
_journal_page_first 5222
_journal_paper_doi 10.1021/acs.chemmater.5b01267
_journal_volume 27
_journal_year 2015
_chemical_formula_sum 'C32 H30 Cu N10 O8 P2'
_chemical_formula_weight 808.14
_space_group_crystal_system tetragonal
_space_group_IT_number 88
_space_group_name_Hall '-I 4ad'
_space_group_name_H-M_alt 'I 41/a :2'
_atom_sites_solution_hydrogens geom
_audit_creation_method SHELXL-2014
_cell_angle_alpha 90
_cell_angle_beta 90
_cell_angle_gamma 90
_cell_formula_units_Z 8
_cell_length_a 23.781(5)
_cell_length_b 23.781(5)
_cell_length_c 11.844(3)
_cell_measurement_reflns_used 3114
_cell_measurement_temperature 100(2)
_cell_measurement_theta_max 24.10
_cell_measurement_theta_min 2.42
_cell_volume 6698(3)
_computing_cell_refinement 'Bruker SAINT'
_computing_data_collection 'Bruker APEX2'
_computing_data_reduction 'Bruker SAINT'
_computing_molecular_graphics 'Bruker SHELXTL'
_computing_publication_material 'Bruker SHELXTL'
_computing_structure_refinement 'SHELXL-2014 (Sheldrick, 2014)'
_computing_structure_solution 'SHELXS-97 (Sheldrick, 2008)'
_diffrn_ambient_temperature 100(2)
_diffrn_measured_fraction_theta_full 1.000
_diffrn_measured_fraction_theta_max 0.990
_diffrn_measurement_device_type 'Bruker APEX-II CCD'
_diffrn_measurement_method 'Omega and phi scans'
_diffrn_radiation_type MoK\a
_diffrn_radiation_wavelength 0.71073
_diffrn_reflns_av_R_equivalents 0.1293
_diffrn_reflns_av_unetI/netI 0.0676
_diffrn_reflns_Laue_measured_fraction_full 1.000
_diffrn_reflns_Laue_measured_fraction_max 0.990
_diffrn_reflns_limit_h_max 31
_diffrn_reflns_limit_h_min -31
_diffrn_reflns_limit_k_max 26
_diffrn_reflns_limit_k_min -31
_diffrn_reflns_limit_l_max 15
_diffrn_reflns_limit_l_min -15
_diffrn_reflns_number 52136
_diffrn_reflns_point_group_measured_fraction_full 1.000
_diffrn_reflns_point_group_measured_fraction_max 0.990
_diffrn_reflns_theta_full 25.242
_diffrn_reflns_theta_max 28.463
_diffrn_reflns_theta_min 1.713
_diffrn_source 'fine-focus sealed tube'
_exptl_absorpt_coefficient_mu 0.817
_exptl_absorpt_correction_T_max 0.7457
_exptl_absorpt_correction_T_min 0.6780
_exptl_absorpt_correction_type multi-scan
_exptl_absorpt_process_details SADABS
_exptl_crystal_colour 'greenish blue'
_exptl_crystal_density_diffrn 1.603
_exptl_crystal_density_method 'not measured'
_exptl_crystal_description rod
_exptl_crystal_F_000 3320
_exptl_crystal_size_max 0.24
_exptl_crystal_size_mid 0.17
_exptl_crystal_size_min 0.15
_refine_diff_density_max 0.413
_refine_diff_density_min -0.476
_refine_diff_density_rms 0.077
_refine_ls_extinction_method none
_refine_ls_goodness_of_fit_ref 1.005
_refine_ls_hydrogen_treatment constr
_refine_ls_matrix_type full
_refine_ls_number_parameters 241
_refine_ls_number_reflns 4181
_refine_ls_number_restraints 0
_refine_ls_restrained_S_all 1.005
_refine_ls_R_factor_all 0.0912
_refine_ls_R_factor_gt 0.0436
_refine_ls_shift/su_max 0.000
_refine_ls_shift/su_mean 0.000
_refine_ls_structure_factor_coef Fsqd
_refine_ls_weighting_details 'w=1/[\s^2^(Fo^2^)+(0.0379P)^2^+8.4618P] where P=(Fo^2^+2Fc^2^)/3'
_refine_ls_weighting_scheme calc
_refine_ls_wR_factor_gt 0.0850
_refine_ls_wR_factor_ref 0.1003
_reflns_Friedel_coverage 0.000
_reflns_number_gt 2723
_reflns_number_total 4181
_reflns_threshold_expression 'I > 2\s(I)'
_cod_data_source_file Compound_2.cif
_cod_data_source_block Compound_2
_cod_original_cell_volume 6698(4)
_cod_original_sg_symbol_H-M 'I 41/a'
_cod_database_code 4003154
_shelx_space_group_comment
;
The symmetry employed for this shelxl refinement is uniquely defined
by the following loop, which should always be used as a source of
symmetry information in preference to the above space-group names.
They are only intended as comments.
;
_shelxl_version_number 2014-3

loop_
_space_group_symop_operation_xyz
'x, y, z'
'-y+1/4, x+3/4, z+3/4'
'y+1/4, -x+1/4, z+1/4'
'-x, -y+1/2, z'
'x+1/2, y+1/2, z+1/2'
'-y+3/4, x+5/4, z+5/4'
'y+3/4, -x+3/4, z+3/4'
'-x+1/2, -y+1, z+1/2'
'-x, -y, -z'
'y-1/4, -x-3/4, -z-3/4'
'-y-1/4, x-1/4, -z-1/4'
'x, y-1/2, -z'
'-x+1/2, -y+1/2, -z+1/2'
'y+1/4, -x-1/4, -z-1/4'
'-y+1/4, x+1/4, -z+1/4'
'x+1/2, y, -z+1/2'

loop_
_atom_site_label
_atom_site_type_symbol
_atom_site_fract_x
_atom_site_fract_y
_atom_site_fract_z
_atom_site_U_iso_or_equiv
_atom_site_adp_type
_atom_site_occupancy
_atom_site_site_symmetry_order
_atom_site_calc_flag
_atom_site_refinement_flags_posn
_atom_site_refinement_flags_adp
_atom_site_refinement_flags_occupancy
Cu1 Cu 0.0000 0.5000 1.0000 0.01663(12) Uani 1 2 d S . P
P1 P 0.03629(3) 0.47618(3) 0.76616(6) 0.01891(17) Uani 1 1 d . . .
O1 O 0.05637(7) 0.49428(7) 0.88083(15) 0.0179(4) Uani 1 1 d . . .
N1 N 0.00127(10) 0.41665(10) 0.7782(2) 0.0235(5) Uani 1 1 d . . .
H1 H -0.0085 0.4006 0.7142 0.028 Uiso 1 1 calc R U .
C11 C -0.01509(11) 0.38815(12) 0.8757(2) 0.0215(6) Uani 1 1 d . . .
N12 N -0.01754(9) 0.41578(9) 0.97475(19) 0.0181(5) Uani 1 1 d . . .
C13 C -0.03375(11) 0.38586(11) 1.0669(2) 0.0196(6) Uani 1 1 d . . .
H13 H -0.0341 0.4044 1.1380 0.024 Uiso 1 1 calc R U .
C14 C -0.04966(12) 0.33029(11) 1.0633(2) 0.0228(6) Uani 1 1 d . . .
H14 H -0.0611 0.3112 1.1299 0.027 Uiso 1 1 calc R U .
C15 C -0.04860(12) 0.30268(12) 0.9595(3) 0.0250(6) Uani 1 1 d . . .
H15 H -0.0602 0.2646 0.9540 0.030 Uiso 1 1 calc R U .
C16 C -0.03063(11) 0.33105(11) 0.8654(3) 0.0240(6) Uani 1 1 d . . .
H16 H -0.0287 0.3126 0.7944 0.029 Uiso 1 1 calc R U .
N2 N -0.00439(9) 0.52237(9) 0.70359(19) 0.0192(5) Uani 1 1 d . . .
H2 H 0.0076 0.5377 0.6404 0.023 Uiso 1 1 calc R U .
C21 C -0.05705(11) 0.53886(11) 0.7446(2) 0.0187(6) Uani 1 1 d . . .
N22 N -0.06779(9) 0.52875(9) 0.85395(18) 0.0183(5) Uani 1 1 d . . .
C23 C -0.11763(11) 0.54642(11) 0.8955(2) 0.0203(6) Uani 1 1 d . . .
H23 H -0.1257 0.5393 0.9727 0.024 Uiso 1 1 calc R U .
C24 C -0.15738(12) 0.57420(11) 0.8322(2) 0.0208(6) Uani 1 1 d . . .
H24 H -0.1916 0.5867 0.8651 0.025 Uiso 1 1 calc R U .
C25 C -0.14583(12) 0.58346(11) 0.7177(2) 0.0220(6) Uani 1 1 d . . .
H25 H -0.1726 0.6020 0.6711 0.026 Uiso 1 1 calc R U .
C26 C -0.09549(11) 0.56556(11) 0.6733(2) 0.0206(6) Uani 1 1 d . . .
H26 H -0.0870 0.5712 0.5957 0.025 Uiso 1 1 calc R U .
C1 C 0.09497(11) 0.46767(12) 0.6749(2) 0.0209(6) Uani 1 1 d . . .
C2 C 0.11420(12) 0.41401(12) 0.6455(2) 0.0249(6) Uani 1 1 d . . .
H2A H 0.0933 0.3815 0.6661 0.030 Uiso 1 1 calc R U .
C3 C 0.16426(13) 0.40890(14) 0.5859(2) 0.0292(7) Uani 1 1 d . . .
H3 H 0.1779 0.3727 0.5661 0.035 Uiso 1 1 calc R U .
C4 C 0.19431(13) 0.45615(15) 0.5553(2) 0.0321(8) Uani 1 1 d . . .
H4 H 0.2284 0.4521 0.5143 0.039 Uiso 1 1 calc R U .
C5 C 0.17529(12) 0.50952(14) 0.5836(2) 0.0288(7) Uani 1 1 d . . .
H5 H 0.1962 0.5418 0.5619 0.035 Uiso 1 1 calc R U .
C6 C 0.12576(12) 0.51547(13) 0.6434(2) 0.0241(6) Uani 1 1 d . . .
H6 H 0.1126 0.5519 0.6631 0.029 Uiso 1 1 calc R U .
N1A N 0.03144(10) 0.61727(10) 0.4984(2) 0.0235(5) Uani 1 1 d . . .
O11 O 0.05136(9) 0.63397(9) 0.58943(17) 0.0317(5) Uani 1 1 d . . .
O12 O 0.01424(9) 0.56727(8) 0.48747(17) 0.0283(5) Uani 1 1 d . . .
O13 O 0.02778(9) 0.64988(9) 0.41474(18) 0.0346(5) Uani 1 1 d . . .

loop_
_atom_site_aniso_label
_atom_site_aniso_U_11
_atom_site_aniso_U_22
_atom_site_aniso_U_33
_atom_site_aniso_U_23
_atom_site_aniso_U_13
_atom_site_aniso_U_12
Cu1 0.0173(2) 0.0163(2) 0.0163(2) 0.00218(19) 0.00312(19) -0.00022(19)
P1 0.0184(4) 0.0210(4) 0.0173(4) 0.0021(3) 0.0019(3) 0.0022(3)
O1 0.0160(9) 0.0215(10) 0.0162(9) 0.0014(8) 0.0018(8) 0.0002(8)
N1 0.0282(14) 0.0247(13) 0.0176(12) 0.0007(10) -0.0003(10) -0.0008(10)
C11 0.0155(14) 0.0253(15) 0.0236(15) 0.0034(12) 0.0004(11) 0.0033(11)
N12 0.0163(11) 0.0165(12) 0.0215(12) 0.0028(9) -0.0002(9) 0.0006(9)
C13 0.0160(14) 0.0233(15) 0.0196(14) 0.0046(11) -0.0034(11) 0.0020(11)
C14 0.0218(15) 0.0198(15) 0.0268(16) 0.0088(12) -0.0025(12) -0.0026(12)
C15 0.0205(15) 0.0188(15) 0.0357(17) 0.0049(13) -0.0028(13) 0.0017(11)
C16 0.0234(15) 0.0213(15) 0.0274(16) -0.0017(12) -0.0015(13) 0.0001(12)
N2 0.0193(12) 0.0236(12) 0.0148(11) 0.0040(10) 0.0021(9) 0.0035(10)
C21 0.0193(14) 0.0163(13) 0.0204(13) 0.0001(11) -0.0016(12) -0.0013(10)
N22 0.0182(12) 0.0179(12) 0.0187(11) 0.0009(9) 0.0012(9) 0.0016(9)
C23 0.0195(14) 0.0207(14) 0.0206(14) -0.0003(12) 0.0002(11) -0.0045(11)
C24 0.0189(14) 0.0197(14) 0.0237(15) -0.0036(12) 0.0015(12) 0.0005(11)
C25 0.0191(14) 0.0223(15) 0.0245(15) -0.0021(12) -0.0055(12) 0.0020(12)
C26 0.0239(15) 0.0205(15) 0.0173(14) 0.0022(11) -0.0032(11) -0.0019(11)
C1 0.0190(14) 0.0286(16) 0.0152(13) 0.0018(12) -0.0010(11) 0.0052(12)
C2 0.0256(16) 0.0295(16) 0.0196(15) 0.0012(12) -0.0006(12) 0.0051(12)
C3 0.0291(17) 0.0384(18) 0.0202(15) -0.0035(13) -0.0034(13) 0.0145(14)
C4 0.0198(16) 0.060(2) 0.0169(15) 0.0038(15) 0.0041(12) 0.0106(15)
C5 0.0218(15) 0.0443(19) 0.0204(15) 0.0093(14) -0.0001(12) -0.0007(14)
C6 0.0251(16) 0.0305(16) 0.0169(14) 0.0031(12) 0.0002(12) 0.0039(12)
N1A 0.0195(12) 0.0274(13) 0.0235(13) 0.0026(11) 0.0029(10) 0.0026(10)
O11 0.0378(13) 0.0327(12) 0.0246(12) -0.0050(9) -0.0011(10) -0.0018(10)
O12 0.0370(12) 0.0235(11) 0.0244(11) 0.0011(9) 0.0017(9) -0.0050(9)
O13 0.0416(14) 0.0307(12) 0.0316(13) 0.0122(10) -0.0037(10) -0.0038(10)

loop_
_atom_type_symbol
_atom_type_description
_atom_type_scat_dispersion_real
_atom_type_scat_dispersion_imag
_atom_type_scat_source
C C 0.0033 0.0016 'International Tables Vol C Tables 4.2.6.8 and 6.1.1.4'
H H 0.0000 0.0000 'International Tables Vol C Tables 4.2.6.8 and 6.1.1.4'
N N 0.0061 0.0033 'International Tables Vol C Tables 4.2.6.8 and 6.1.1.4'
O O 0.0106 0.0060 'International Tables Vol C Tables 4.2.6.8 and 6.1.1.4'
P P 0.1023 0.0942 'International Tables Vol C Tables 4.2.6.8 and 6.1.1.4'
Cu Cu 0.3201 1.2651 'International Tables Vol C Tables 4.2.6.8 and 6.1.1.4'

loop_
_geom_angle_atom_site_label_1
_geom_angle_atom_site_label_2
_geom_angle_atom_site_label_3
_geom_angle
_geom_angle_site_symmetry_1
_geom_angle_site_symmetry_3
O1 Cu1 O1 180.0 . 9_567
O1 Cu1 N12 91.92(8) . 9_567
O1 Cu1 N12 88.08(8) 9_567 9_567
O1 Cu1 N12 88.08(8) . .
O1 Cu1 N12 91.92(8) 9_567 .
N12 Cu1 N12 180.0 9_567 .
O1 Cu1 N22 87.76(8) . .
O1 Cu1 N22 92.24(8) 9_567 .
N12 Cu1 N22 87.97(8) 9_567 .
N12 Cu1 N22 92.02(8) . .
O1 Cu1 N22 92.24(8) . 9_567
O1 Cu1 N22 87.76(8) 9_567 9_567
N12 Cu1 N22 92.03(8) 9_567 9_567
N12 Cu1 N22 87.97(8) . 9_567
N22 Cu1 N22 180.0 . 9_567
O1 P1 N2 113.82(11) . .
O1 P1 N1 109.15(11) . .
N2 P1 N1 108.44(12) . .
O1 P1 C1 109.44(12) . .
N2 P1 C1 105.35(12) . .
N1 P1 C1 110.60(13) . .
P1 O1 Cu1 117.09(10) . .
C11 N1 P1 129.1(2) . .
C11 N1 H1 115.5 . .
P1 N1 H1 115.5 . .
N12 C11 N1 119.8(2) . .
N12 C11 C16 122.2(3) . .
N1 C11 C16 117.9(3) . .
C11 N12 C13 117.2(2) . .
C11 N12 Cu1 126.18(18) . .
C13 N12 Cu1 116.64(18) . .
N12 C13 C14 123.8(3) . .
N12 C13 H13 118.1 . .
C14 C13 H13 118.1 . .
C13 C14 C15 118.4(3) . .
C13 C14 H14 120.8 . .
C15 C14 H14 120.8 . .
C16 C15 C14 119.4(3) . .
C16 C15 H15 120.3 . .
C14 C15 H15 120.3 . .
C15 C16 C11 119.0(3) . .
C15 C16 H16 120.5 . .
C11 C16 H16 120.5 . .
C21 N2 P1 123.94(19) . .
C21 N2 H2 118.0 . .
P1 N2 H2 118.0 . .
N22 C21 C26 122.7(2) . .
N22 C21 N2 117.1(2) . .
C26 C21 N2 120.2(2) . .
C21 N22 C23 117.6(2) . .
C21 N22 Cu1 127.12(18) . .
C23 N22 Cu1 113.92(17) . .
N22 C23 C24 123.7(3) . .
N22 C23 H23 118.2 . .
C24 C23 H23 118.2 . .
C23 C24 C25 117.9(3) . .
C23 C24 H24 121.1 . .
C25 C24 H24 121.1 . .
C26 C25 C24 119.5(3) . .
C26 C25 H25 120.2 . .
C24 C25 H25 120.2 . .
C25 C26 C21 118.6(3) . .
C25 C26 H26 120.7 . .
C21 C26 H26 120.7 . .
C2 C1 C6 120.1(3) . .
C2 C1 P1 120.8(2) . .
C6 C1 P1 118.7(2) . .
C3 C2 C1 119.1(3) . .
C3 C2 H2A 120.5 . .
C1 C2 H2A 120.5 . .
C4 C3 C2 120.4(3) . .
C4 C3 H3 119.8 . .
C2 C3 H3 119.8 . .
C3 C4 C5 120.8(3) . .
C3 C4 H4 119.6 . .
C5 C4 H4 119.6 . .
C6 C5 C4 119.7(3) . .
C6 C5 H5 120.2 . .
C4 C5 H5 120.2 . .
C5 C6 C1 119.9(3) . .
C5 C6 H6 120.0 . .
C1 C6 H6 120.0 . .
O11 N1A O13 120.8(2) . .
O11 N1A O12 120.8(2) . .
O13 N1A O12 118.4(2) . .

loop_
_geom_bond_atom_site_label_1
_geom_bond_atom_site_label_2
_geom_bond_distance
_geom_bond_site_symmetry_2
Cu1 O1 1.9513(18) .
Cu1 O1 1.9513(18) 9_567
Cu1 N12 2.068(2) 9_567
Cu1 N12 2.068(2) .
Cu1 N22 2.461(2) .
Cu1 N22 2.461(2) 9_567
P1 O1 1.5028(19) .
P1 N2 1.641(2) .
P1 N1 1.649(2) .
P1 C1 1.776(3) .
N1 C11 1.394(3) .
N1 H1 0.8800 .
C11 N12 1.345(3) .
C11 C16 1.413(4) .
N12 C13 1.359(3) .
C13 C14 1.375(4) .
C13 H13 0.9500 .
C14 C15 1.393(4) .
C14 H14 0.9500 .
C15 C16 1.371(4) .
C15 H15 0.9500 .
C16 H16 0.9500 .
N2 C21 1.399(3) .
N2 H2 0.8800 .
C21 N22 1.341(3) .
C21 C26 1.398(4) .
N22 C23 1.350(3) .
C23 C24 1.375(4) .
C23 H23 0.9500 .
C24 C25 1.401(4) .
C24 H24 0.9500 .
C25 C26 1.375(4) .
C25 H25 0.9500 .
C26 H26 0.9500 .
C1 C2 1.400(4) .
C1 C6 1.403(4) .
C2 C3 1.389(4) .
C2 H2A 0.9500 .
C3 C4 1.380(5) .
C3 H3 0.9500 .
C4 C5 1.388(4) .
C4 H4 0.9500 .
C5 C6 1.382(4) .
C5 H5 0.9500 .
C6 H6 0.9500 .
N1A O11 1.243(3) .
N1A O13 1.261(3) .
N1A O12 1.264(3) .

loop_
_geom_hbond_atom_site_label_D
_geom_hbond_atom_site_label_H
_geom_hbond_atom_site_label_A
_geom_hbond_distance_DH
_geom_hbond_distance_HA
_geom_hbond_distance_DA
_geom_hbond_angle_DHA
_geom_hbond_site_symmetry_A
N1 H1 O12 0.88 2.51 3.192(3) 134.6 9_566
N1 H1 O13 0.88 2.00 2.864(3) 168.7 9_566
N2 H2 N1A 0.88 2.59 3.424(3) 157.6 .
N2 H2 O11 0.88 2.59 3.260(3) 134.1 .
N2 H2 O12 0.88 1.95 2.809(3) 164.9 .
